data_7030709
loop_
_publ_author_name
'Janiak, Christoph'
'Chamayou, Anne-Christine'
'Royhan Uddin, A. K. M.'
'Uddin, Mohammad'
'Hagen, Karl S.'
'Enamullah, Mohammed'

_publ_section_title
;
 Polymorphs, enantiomorphs, chirality and helicity in
 [Rh{N,O}(\h4-cod)] complexes with {N,O} = salicylaldiminato Schiff
 base or aminocarboxylato ligands
;
_journal_issue 19
_journal_name_full 'Dalton Transactions'
_journal_page_first 3698
_journal_page_last 3709
_journal_paper_doi 10.1039/b820072f
_journal_year 2009
_chemical_formula_moiety 'C36 H38 N2 O2 Rh2'
_chemical_formula_sum 'C36 H38 N2 O2 Rh2'
_chemical_formula_weight 736.50
_chemical_name_systematic
;
bis(\h^4^-cyclo-octa-1,5-diene)-(\m-N,N'-o-phenylene-
bis(salicylaldiminato)-\kN,O:N',O')-di-rhodium(I)
;
_space_group_IT_number 2
_symmetry_cell_setting triclinic
_symmetry_space_group_name_Hall '-P 1'
_symmetry_space_group_name_H-M 'P -1'
_atom_sites_solution_hydrogens geom
_atom_sites_solution_primary direct
_atom_sites_solution_secondary difmap
_audit_creation_method SHELXL-97
_cell_angle_alpha 77.496(1)
_cell_angle_beta 89.989(1)
_cell_angle_gamma 76.808(1)
_cell_formula_units_Z 2
_cell_length_a 10.6521(8)
_cell_length_b 11.9883(8)
_cell_length_c 12.0891(9)
_cell_measurement_reflns_used 8533
_cell_measurement_temperature 173(2)
_cell_measurement_theta_max 29.95
_cell_measurement_theta_min 2.19
_cell_volume 1465.43(18)
_computing_cell_refinement 'Bruker SMART'
_computing_data_collection 'Bruker SMART'
_computing_data_reduction 'Bruker SAINT'
_computing_molecular_graphics 'Bruker SHELXTL'
_computing_publication_material 'Bruker SHELXTL'
_computing_structure_refinement 'SHELXL-97 (Sheldrick, 1997)'
_computing_structure_solution 'SHELXS-97 (Sheldrick, 1990)'
_diffrn_ambient_temperature 173(2)
_diffrn_measured_fraction_theta_full 0.993
_diffrn_measured_fraction_theta_max 0.993
_diffrn_measurement_device_type 'CCD area detector'
_diffrn_measurement_method 'omega scans'
_diffrn_radiation_monochromator graphite
_diffrn_radiation_source 'fine-focus sealed tube'
_diffrn_radiation_type MoK\a
_diffrn_radiation_wavelength 0.71073
_diffrn_reflns_av_R_equivalents 0.0277
_diffrn_reflns_av_sigmaI/netI 0.0343
_diffrn_reflns_limit_h_max 14
_diffrn_reflns_limit_h_min -14
_diffrn_reflns_limit_k_max 16
_diffrn_reflns_limit_k_min -16
_diffrn_reflns_limit_l_max 16
_diffrn_reflns_limit_l_min -17
_diffrn_reflns_number 22946
_diffrn_reflns_theta_full 30.03
_diffrn_reflns_theta_max 30.03
_diffrn_reflns_theta_min 1.73
_exptl_absorpt_coefficient_mu 1.163
_exptl_absorpt_correction_T_max 0.9923
_exptl_absorpt_correction_T_min 0.8268
_exptl_absorpt_correction_type multi-scan
_exptl_absorpt_process_details 'SADABS ver 2.03, R. Blessing 1995'
_exptl_crystal_colour orange
_exptl_crystal_density_diffrn 1.669
_exptl_crystal_density_method 'not measured'
_exptl_crystal_description plate
_exptl_crystal_F_000 748
_exptl_crystal_size_max 0.17
_exptl_crystal_size_mid 0.15
_exptl_crystal_size_min 0.07
_refine_diff_density_max 1.077
_refine_diff_density_min -0.394
_refine_diff_density_rms 0.096
_refine_ls_extinction_method none
_refine_ls_goodness_of_fit_ref 1.045
_refine_ls_hydrogen_treatment constr
_refine_ls_matrix_type full
_refine_ls_number_parameters 379
_refine_ls_number_reflns 8494
_refine_ls_number_restraints 0
_refine_ls_restrained_S_all 1.045
_refine_ls_R_factor_all 0.0355
_refine_ls_R_factor_gt 0.0299
_refine_ls_shift/su_max 0.006
_refine_ls_shift/su_mean 0.001
_refine_ls_structure_factor_coef Fsqd
_refine_ls_weighting_details 'calc w=1/[\s^2^(Fo^2^)+(0.0388P)^2^+0.4090P] where P=(Fo^2^+2Fc^2^)/3'
_refine_ls_weighting_scheme calc
_refine_ls_wR_factor_gt 0.0735
_refine_ls_wR_factor_ref 0.0765
_reflns_number_gt 7406
_reflns_number_total 8494
_reflns_threshold_expression >2sigma(I)
_cod_duplicate_entry 7001280
_cod_data_source_file b820072f.txt
_cod_data_source_block en9s
_cod_depositor_comments
;
The following automatic conversions were performed:

'_symmetry_cell_setting' value 'Triclinic' changed to 'triclinic'
according to
/usr/data/users/saulius/automatic-downloads/retrospective/RSC/lib/dictionaries/cif_core.dic
dictionary named 'cif_core.dic' version 2.4.2 from 2011-04-26.

Automatic conversion script
Id: cif_fix_values 2281 2013-09-26 08:29:07Z andrius 
;
_cod_original_sg_symbol_H-M P-1
_cod_database_code 7030709

loop_
_symmetry_equiv_pos_as_xyz
'x, y, z'
'-x, -y, -z'

loop_
_atom_site_label
_atom_site_type_symbol
_atom_site_fract_x
_atom_site_fract_y
_atom_site_fract_z
_atom_site_U_iso_or_equiv
_atom_site_adp_type
_atom_site_occupancy
_atom_site_symmetry_multiplicity
_atom_site_calc_flag
_atom_site_refinement_flags
Rh1 Rh 0.089693(15) 0.753625(13) 0.345481(13) 0.01925(5) Uani 1 1 d .
Rh2 Rh 0.538419(15) 0.769740(13) 0.270268(12) 0.02024(5) Uani 1 1 d .
N1 N 0.16972(16) 0.85736(14) 0.21641(14) 0.0199(3) Uani 1 1 d .
N2 N 0.39395(16) 0.87102(15) 0.34669(14) 0.0205(3) Uani 1 1 d .
O1 O 0.11897(16) 0.62354(13) 0.25836(13) 0.0285(3) Uani 1 1 d .
O2 O 0.57292(15) 0.64318(13) 0.41589(12) 0.0271(3) Uani 1 1 d .
C1 C 0.19602(19) 0.96860(17) 0.22352(16) 0.0201(4) Uani 1 1 d .
C2 C 0.1122(2) 1.07205(19) 0.16633(18) 0.0255(4) Uani 1 1 d .
H2 H 0.0384 1.0680 0.1247 0.031 Uiso 1 1 calc R
C3 C 0.1346(2) 1.18108(19) 0.16901(19) 0.0288(5) Uani 1 1 d .
H3 H 0.0768 1.2508 0.1291 0.035 Uiso 1 1 calc R
C4 C 0.2412(2) 1.18778(19) 0.22998(19) 0.0288(5) Uani 1 1 d .
H4 H 0.2573 1.2621 0.2321 0.035 Uiso 1 1 calc R
C5 C 0.3249(2) 1.08481(18) 0.28835(18) 0.0254(4) Uani 1 1 d .
H5 H 0.3978 1.0897 0.3307 0.030 Uiso 1 1 calc R
C6 C 0.30430(19) 0.97518(17) 0.28604(16) 0.0199(4) Uani 1 1 d .
C7 C 0.1870(2) 0.83315(19) 0.11675(17) 0.0239(4) Uani 1 1 d .
H7 H 0.2120 0.8917 0.0607 0.029 Uiso 1 1 calc R
C8 C 0.1735(2) 0.7307(2) 0.07983(18) 0.0247(4) Uani 1 1 d .
C9 C 0.1999(2) 0.7281(2) -0.03572(19) 0.0334(5) Uani 1 1 d .
H9 H 0.2224 0.7940 -0.0835 0.040 Uiso 1 1 calc R
C10 C 0.1935(2) 0.6338(3) -0.0789(2) 0.0393(6) Uani 1 1 d .
H10 H 0.2118 0.6335 -0.1557 0.047 Uiso 1 1 calc R
C11 C 0.1597(2) 0.5372(2) -0.0091(2) 0.0392(6) Uani 1 1 d .
H11 H 0.1536 0.4717 -0.0394 0.047 Uiso 1 1 calc R
C12 C 0.1350(2) 0.5357(2) 0.1024(2) 0.0340(5) Uani 1 1 d .
H12 H 0.1125 0.4688 0.1482 0.041 Uiso 1 1 calc R
C13 C 0.1423(2) 0.63161(19) 0.15112(19) 0.0250(4) Uani 1 1 d .
C14 C 0.3928(2) 0.85576(19) 0.45675(17) 0.0238(4) Uani 1 1 d .
H14 H 0.3391 0.9177 0.4842 0.029 Uiso 1 1 calc R
C15 C 0.4610(2) 0.75910(19) 0.54110(17) 0.0242(4) Uani 1 1 d .
C16 C 0.4379(2) 0.7647(2) 0.65659(19) 0.0315(5) Uani 1 1 d .
H16 H 0.3848 0.8340 0.6725 0.038 Uiso 1 1 calc R
C17 C 0.4899(2) 0.6732(3) 0.74426(19) 0.0379(6) Uani 1 1 d .
H17 H 0.4745 0.6789 0.8205 0.045 Uiso 1 1 calc R
C18 C 0.5666(2) 0.5706(2) 0.7201(2) 0.0372(6) Uani 1 1 d .
H18 H 0.6034 0.5067 0.7811 0.045 Uiso 1 1 calc R
C19 C 0.5898(2) 0.5598(2) 0.61108(19) 0.0324(5) Uani 1 1 d .
H19 H 0.6394 0.4878 0.5977 0.039 Uiso 1 1 calc R
C20 C 0.5406(2) 0.6552(2) 0.51739(18) 0.0246(4) Uani 1 1 d .
C21 C 0.0990(2) 0.62181(19) 0.49556(19) 0.0286(5) Uani 1 1 d .
H21 H 0.1478 0.5418 0.4891 0.034 Uiso 1 1 calc R
C22 C -0.0270(2) 0.6540(2) 0.44821(19) 0.0287(5) Uani 1 1 d .
H22 H -0.0511 0.5930 0.4132 0.034 Uiso 1 1 calc R
C23 C -0.1392(2) 0.7270(2) 0.4971(2) 0.0347(5) Uani 1 1 d .
H23A H -0.1220 0.7155 0.5798 0.042 Uiso 1 1 calc R
H23B H -0.2185 0.7002 0.4855 0.042 Uiso 1 1 calc R
C24 C -0.1605(2) 0.8582(2) 0.4408(2) 0.0338(5) Uani 1 1 d .
H24A H -0.2251 0.8778 0.3765 0.041 Uiso 1 1 calc R
H24B H -0.1958 0.9052 0.4964 0.041 Uiso 1 1 calc R
C25 C -0.0371(2) 0.89158(19) 0.39756(19) 0.0270(4) Uani 1 1 d .
H25 H -0.0518 0.9686 0.3415 0.032 Uiso 1 1 calc R
C26 C 0.0791(2) 0.86270(19) 0.46333(18) 0.0258(4) Uani 1 1 d .
H26 H 0.1323 0.9224 0.4453 0.031 Uiso 1 1 calc R
C27 C 0.0940(2) 0.7947(2) 0.58638(19) 0.0327(5) Uani 1 1 d .
H27A H 0.0098 0.8104 0.6216 0.039 Uiso 1 1 calc R
H27B H 0.1559 0.8228 0.6284 0.039 Uiso 1 1 calc R
C28 C 0.1423(3) 0.6615(2) 0.59670(19) 0.0347(5) Uani 1 1 d .
H28A H 0.2379 0.6405 0.6044 0.042 Uiso 1 1 calc R
H28B H 0.1099 0.6193 0.6663 0.042 Uiso 1 1 calc R
C29 C 0.4920(2) 0.87424(18) 0.10388(17) 0.0240(4) Uani 1 1 d .
H29 H 0.4040 0.9282 0.0936 0.029 Uiso 1 1 calc R
C30 C 0.5838(2) 0.91325(19) 0.15831(18) 0.0268(4) Uani 1 1 d .
H30 H 0.5494 0.9903 0.1794 0.032 Uiso 1 1 calc R
C31 C 0.7256(2) 0.8912(2) 0.1325(2) 0.0337(5) Uani 1 1 d .
H31A H 0.7730 0.9186 0.1877 0.040 Uiso 1 1 calc R
H31B H 0.7347 0.9379 0.0559 0.040 Uiso 1 1 calc R
C32 C 0.7872(2) 0.7605(2) 0.1373(2) 0.0351(5) Uani 1 1 d .
H32A H 0.7841 0.7455 0.0601 0.042 Uiso 1 1 calc R
H32B H 0.8790 0.7425 0.1639 0.042 Uiso 1 1 calc R
C33 C 0.7176(2) 0.6798(2) 0.21648(19) 0.0290(5) Uani 1 1 d .
H33 H 0.7747 0.6235 0.2798 0.035 Uiso 1 1 calc R
C34 C 0.6164(2) 0.63729(19) 0.18156(19) 0.0277(5) Uani 1 1 d .
H34 H 0.6154 0.5560 0.2237 0.033 Uiso 1 1 calc R
C35 C 0.5529(2) 0.6707(2) 0.06299(19) 0.0314(5) Uani 1 1 d .
H35A H 0.4715 0.6439 0.0654 0.038 Uiso 1 1 calc R
H35B H 0.6106 0.6295 0.0128 0.038 Uiso 1 1 calc R
C36 C 0.5234(2) 0.8033(2) 0.01263(18) 0.0293(5) Uani 1 1 d .
H36A H 0.5990 0.8233 -0.0277 0.035 Uiso 1 1 calc R
H36B H 0.4493 0.8249 -0.0434 0.035 Uiso 1 1 calc R

loop_
_atom_site_aniso_label
_atom_site_aniso_U_11
_atom_site_aniso_U_22
_atom_site_aniso_U_33
_atom_site_aniso_U_23
_atom_site_aniso_U_13
_atom_site_aniso_U_12
Rh1 0.02132(8) 0.01844(8) 0.01928(8) -0.00552(6) 0.00431(6) -0.00605(6)
Rh2 0.01969(8) 0.02141(8) 0.01712(8) -0.00067(6) 0.00299(6) -0.00317(6)
N1 0.0181(8) 0.0206(8) 0.0220(8) -0.0059(6) 0.0020(6) -0.0058(6)
N2 0.0195(8) 0.0210(8) 0.0216(8) -0.0038(6) 0.0018(6) -0.0069(6)
O1 0.0364(9) 0.0224(7) 0.0283(8) -0.0089(6) 0.0048(7) -0.0075(6)
O2 0.0285(8) 0.0259(8) 0.0219(7) 0.0014(6) 0.0039(6) -0.0023(6)
C1 0.0222(9) 0.0209(9) 0.0174(9) -0.0036(7) 0.0065(7) -0.0063(7)
C2 0.0231(10) 0.0278(11) 0.0227(10) -0.0023(8) 0.0029(8) -0.0033(8)
C3 0.0297(11) 0.0215(10) 0.0291(11) 0.0006(8) 0.0094(9) 0.0004(8)
C4 0.0348(12) 0.0200(10) 0.0324(11) -0.0062(8) 0.0121(9) -0.0077(9)
C5 0.0278(10) 0.0248(10) 0.0262(10) -0.0078(8) 0.0064(8) -0.0092(8)
C6 0.0220(9) 0.0189(9) 0.0180(9) -0.0037(7) 0.0054(7) -0.0040(7)
C7 0.0216(10) 0.0309(11) 0.0199(9) -0.0059(8) 0.0030(7) -0.0072(8)
C8 0.0197(9) 0.0332(11) 0.0224(10) -0.0114(8) 0.0014(8) -0.0037(8)
C9 0.0286(11) 0.0508(15) 0.0234(11) -0.0145(10) 0.0030(9) -0.0086(10)
C10 0.0285(12) 0.0622(17) 0.0329(12) -0.0296(12) -0.0007(10) -0.0039(11)
C11 0.0267(11) 0.0476(15) 0.0485(15) -0.0327(13) -0.0057(10) 0.0018(10)
C12 0.0297(12) 0.0303(12) 0.0438(14) -0.0184(10) -0.0021(10) -0.0012(9)
C13 0.0191(9) 0.0259(10) 0.0304(11) -0.0134(9) -0.0005(8) 0.0005(8)
C14 0.0224(10) 0.0275(10) 0.0234(10) -0.0072(8) 0.0020(8) -0.0082(8)
C15 0.0220(10) 0.0318(11) 0.0202(9) -0.0037(8) 0.0005(7) -0.0108(8)
C16 0.0312(12) 0.0449(14) 0.0231(10) -0.0105(10) 0.0002(9) -0.0154(10)
C17 0.0364(13) 0.0636(17) 0.0169(10) -0.0041(10) -0.0004(9) -0.0228(12)
C18 0.0286(12) 0.0521(15) 0.0249(11) 0.0114(10) -0.0045(9) -0.0164(11)
C19 0.0247(11) 0.0364(13) 0.0292(11) 0.0081(9) 0.0010(9) -0.0074(9)
C20 0.0193(9) 0.0318(11) 0.0213(10) 0.0018(8) 0.0005(7) -0.0099(8)
C21 0.0353(12) 0.0232(10) 0.0275(11) -0.0020(8) 0.0049(9) -0.0108(9)
C22 0.0356(12) 0.0270(11) 0.0284(11) -0.0070(9) 0.0079(9) -0.0165(9)
C23 0.0294(12) 0.0470(14) 0.0364(13) -0.0155(11) 0.0134(10) -0.0209(11)
C24 0.0243(11) 0.0440(14) 0.0330(12) -0.0116(10) 0.0112(9) -0.0045(10)
C25 0.0287(11) 0.0228(10) 0.0302(11) -0.0100(8) 0.0102(9) -0.0038(8)
C26 0.0310(11) 0.0261(10) 0.0266(10) -0.0123(8) 0.0097(8) -0.0133(9)
C27 0.0378(13) 0.0451(14) 0.0223(10) -0.0120(10) 0.0072(9) -0.0201(11)
C28 0.0425(14) 0.0393(13) 0.0219(11) 0.0003(9) -0.0007(9) -0.0152(11)
C29 0.0232(10) 0.0244(10) 0.0190(9) 0.0014(8) 0.0024(7) -0.0004(8)
C30 0.0284(11) 0.0257(10) 0.0224(10) 0.0025(8) 0.0057(8) -0.0059(8)
C31 0.0280(11) 0.0446(14) 0.0276(11) 0.0015(10) 0.0056(9) -0.0157(10)
C32 0.0222(11) 0.0491(15) 0.0272(11) 0.0024(10) 0.0049(9) -0.0052(10)
C33 0.0223(10) 0.0325(12) 0.0253(10) -0.0013(9) 0.0040(8) 0.0028(9)
C34 0.0289(11) 0.0239(10) 0.0249(10) -0.0043(8) 0.0037(8) 0.0036(8)
C35 0.0328(12) 0.0335(12) 0.0246(11) -0.0092(9) 0.0010(9) 0.0015(9)
C36 0.0271(11) 0.0362(12) 0.0202(10) -0.0034(9) 0.0028(8) -0.0014(9)

loop_
_atom_type_symbol
_atom_type_description
_atom_type_scat_dispersion_real
_atom_type_scat_dispersion_imag
_atom_type_scat_source
C C 0.0033 0.0016 'International Tables Vol C Tables 4.2.6.8 and 6.1.1.4'
H H 0.0000 0.0000 'International Tables Vol C Tables 4.2.6.8 and 6.1.1.4'
N N 0.0061 0.0033 'International Tables Vol C Tables 4.2.6.8 and 6.1.1.4'
O O 0.0106 0.0060 'International Tables Vol C Tables 4.2.6.8 and 6.1.1.4'
Rh Rh -1.1178 0.9187 'International Tables Vol C Tables 4.2.6.8 and 6.1.1.4'

loop_
_geom_angle_atom_site_label_1
_geom_angle_atom_site_label_2
_geom_angle_atom_site_label_3
_geom_angle
O1 Rh1 N1 90.03(6)
O1 Rh1 C25 149.19(8)
N1 Rh1 C25 96.93(8)
O1 Rh1 C21 87.54(8)
N1 Rh1 C21 153.92(8)
C25 Rh1 C21 98.39(9)
O1 Rh1 C26 168.60(8)
N1 Rh1 C26 96.87(7)
C25 Rh1 C26 38.89(9)
C21 Rh1 C26 82.27(9)
O1 Rh1 C22 85.01(8)
N1 Rh1 C22 166.70(8)
C25 Rh1 C22 81.43(9)
C21 Rh1 C22 38.33(9)
C26 Rh1 C22 90.11(8)
O2 Rh2 N2 89.83(6)
O2 Rh2 C30 151.36(8)
N2 Rh2 C30 95.09(8)
O2 Rh2 C29 168.08(8)
N2 Rh2 C29 95.61(7)
C30 Rh2 C29 38.70(9)
O2 Rh2 C34 87.97(7)
N2 Rh2 C34 155.32(8)
C30 Rh2 C34 98.56(9)
C29 Rh2 C34 82.66(8)
O2 Rh2 C33 86.79(7)
N2 Rh2 C33 165.97(8)
C30 Rh2 C33 81.65(9)
C29 Rh2 C33 90.34(8)
C34 Rh2 C33 38.18(9)
C7 N1 C1 113.67(17)
C7 N1 Rh1 122.13(14)
C1 N1 Rh1 123.79(12)
C14 N2 C6 114.16(17)
C14 N2 Rh2 121.06(14)
C6 N2 Rh2 123.75(12)
C13 O1 Rh1 127.76(14)
C20 O2 Rh2 127.14(14)
C2 C1 C6 119.15(18)
C2 C1 N1 119.05(18)
C6 C1 N1 121.79(17)
C3 C2 C1 121.2(2)
C3 C2 H2 119.4
C1 C2 H2 119.4
C4 C3 C2 119.8(2)
C4 C3 H3 120.1
C2 C3 H3 120.1
C3 C4 C5 119.5(2)
C3 C4 H4 120.3
C5 C4 H4 120.3
C6 C5 C4 121.5(2)
C6 C5 H5 119.3
C4 C5 H5 119.3
C5 C6 C1 118.94(18)
C5 C6 N2 119.63(18)
C1 C6 N2 121.43(17)
N1 C7 C8 129.1(2)
N1 C7 H7 115.5
C8 C7 H7 115.5
C13 C8 C9 119.0(2)
C13 C8 C7 124.28(19)
C9 C8 C7 116.7(2)
C10 C9 C8 121.6(2)
C10 C9 H9 119.2
C8 C9 H9 119.2
C9 C10 C11 119.3(2)
C9 C10 H10 120.3
C11 C10 H10 120.3
C12 C11 C10 120.9(2)
C12 C11 H11 119.6
C10 C11 H11 119.6
C11 C12 C13 121.6(2)
C11 C12 H12 119.2
C13 C12 H12 119.2
O1 C13 C12 118.2(2)
O1 C13 C8 124.14(19)
C12 C13 C8 117.6(2)
N2 C14 C15 128.8(2)
N2 C14 H14 115.6
C15 C14 H14 115.6
C14 C15 C20 124.13(19)
C14 C15 C16 116.6(2)
C20 C15 C16 119.1(2)
C17 C16 C15 121.7(2)
C17 C16 H16 119.1
C15 C16 H16 119.1
C16 C17 C18 118.8(2)
C16 C17 H17 120.6
C18 C17 H17 120.6
C19 C18 C17 121.8(2)
C19 C18 H18 119.1
C17 C18 H18 119.1
C18 C19 C20 120.9(2)
C18 C19 H19 119.6
C20 C19 H19 119.6
O2 C20 C19 118.4(2)
O2 C20 C15 123.99(19)
C19 C20 C15 117.6(2)
C22 C21 C28 124.6(2)
C22 C21 Rh1 71.41(13)
C28 C21 Rh1 110.56(15)
C22 C21 H21 114.1
C28 C21 H21 114.1
Rh1 C21 H21 114.1
C21 C22 C23 123.7(2)
C21 C22 Rh1 70.26(12)
C23 C22 Rh1 114.42(15)
C21 C22 H22 113.7
C23 C22 H22 113.7
Rh1 C22 H22 113.7
C22 C23 C24 111.26(18)
C22 C23 H23A 109.4
C24 C23 H23A 109.4
C22 C23 H23B 109.4
C24 C23 H23B 109.4
H23A C23 H23B 108.0
C25 C24 C23 112.70(19)
C25 C24 H24A 109.1
C23 C24 H24A 109.1
C25 C24 H24B 109.1
C23 C24 H24B 109.1
H24A C24 H24B 107.8
C26 C25 C24 123.9(2)
C26 C25 Rh1 71.52(12)
C24 C25 Rh1 112.16(15)
C26 C25 H25 114.0
C24 C25 H25 114.0
Rh1 C25 H25 114.0
C25 C26 C27 123.16(19)
C25 C26 Rh1 69.60(12)
C27 C26 Rh1 113.26(15)
C25 C26 H26 114.3
C27 C26 H26 114.3
Rh1 C26 H26 114.3
C26 C27 C28 112.02(18)
C26 C27 H27A 109.2
C28 C27 H27A 109.2
C26 C27 H27B 109.2
C28 C27 H27B 109.2
H27A C27 H27B 107.9
C21 C28 C27 112.55(19)
C21 C28 H28A 109.1
C27 C28 H28A 109.1
C21 C28 H28B 109.1
C27 C28 H28B 109.1
H28A C28 H28B 107.8
C30 C29 C36 123.71(19)
C30 C29 Rh2 69.82(12)
C36 C29 Rh2 112.77(14)
C30 C29 H29 114.2
C36 C29 H29 114.2
Rh2 C29 H29 114.2
C29 C30 C31 123.9(2)
C29 C30 Rh2 71.47(12)
C31 C30 Rh2 112.62(15)
C29 C30 H30 113.9
C31 C30 H30 113.9
Rh2 C30 H30 113.9
C30 C31 C32 112.88(19)
C30 C31 H31A 109.0
C32 C31 H31A 109.0
C30 C31 H31B 109.0
C32 C31 H31B 109.0
H31A C31 H31B 107.8
C33 C32 C31 111.63(19)
C33 C32 H32A 109.3
C31 C32 H32A 109.3
C33 C32 H32B 109.3
C31 C32 H32B 109.3
H32A C32 H32B 108.0
C34 C33 C32 124.2(2)
C34 C33 Rh2 70.04(12)
C32 C33 Rh2 113.84(15)
C34 C33 H33 113.8
C32 C33 H33 113.8
Rh2 C33 H33 113.8
C33 C34 C35 125.6(2)
C33 C34 Rh2 71.79(13)
C35 C34 Rh2 109.22(14)
C33 C34 H34 114.0
C35 C34 H34 114.0
Rh2 C34 H34 114.0
C34 C35 C36 112.85(19)
C34 C35 H35A 109.0
C36 C35 H35A 109.0
C34 C35 H35B 109.0
C36 C35 H35B 109.0
H35A C35 H35B 107.8
C29 C36 C35 111.85(17)
C29 C36 H36A 109.2
C35 C36 H36A 109.2
C29 C36 H36B 109.2
C35 C36 H36B 109.2
H36A C36 H36B 107.9

loop_
_geom_bond_atom_site_label_1
_geom_bond_atom_site_label_2
_geom_bond_distance
Rh1 O1 2.0316(15)
Rh1 N1 2.0859(16)
Rh1 C25 2.094(2)
Rh1 C21 2.118(2)
Rh1 C26 2.119(2)
Rh1 C22 2.133(2)
Rh2 O2 2.0311(14)
Rh2 N2 2.0805(17)
Rh2 C30 2.097(2)
Rh2 C29 2.118(2)
Rh2 C34 2.121(2)
Rh2 C33 2.143(2)
N1 C7 1.303(3)
N1 C1 1.444(2)
N2 C14 1.304(3)
N2 C6 1.438(2)
O1 C13 1.307(3)
O2 C20 1.303(3)
C1 C2 1.391(3)
C1 C6 1.406(3)
C2 C3 1.388(3)
C2 H2 0.9500
C3 C4 1.381(3)
C3 H3 0.9500
C4 C5 1.392(3)
C4 H4 0.9500
C5 C6 1.387(3)
C5 H5 0.9500
C7 C8 1.430(3)
C7 H7 0.9500
C8 C13 1.415(3)
C8 C9 1.430(3)
C9 C10 1.359(3)
C9 H9 0.9500
C10 C11 1.396(4)
C10 H10 0.9500
C11 C12 1.371(4)
C11 H11 0.9500
C12 C13 1.417(3)
C12 H12 0.9500
C14 C15 1.419(3)
C14 H14 0.9500
C15 C20 1.423(3)
C15 C16 1.431(3)
C16 C17 1.361(3)
C16 H16 0.9500
C17 C18 1.401(4)
C17 H17 0.9500
C18 C19 1.369(3)
C18 H18 0.9500
C19 C20 1.425(3)
C19 H19 0.9500
C21 C22 1.395(3)
C21 C28 1.512(3)
C21 H21 1.0000
C22 C23 1.513(3)
C22 H22 1.0000
C23 C24 1.536(4)
C23 H23A 0.9900
C23 H23B 0.9900
C24 C25 1.520(3)
C24 H24A 0.9900
C24 H24B 0.9900
C25 C26 1.403(3)
C25 H25 1.0000
C26 C27 1.523(3)
C26 H26 1.0000
C27 C28 1.539(3)
C27 H27A 0.9900
C27 H27B 0.9900
C28 H28A 0.9900
C28 H28B 0.9900
C29 C30 1.397(3)
C29 C36 1.526(3)
C29 H29 1.0000
C30 C31 1.517(3)
C30 H30 1.0000
C31 C32 1.543(4)
C31 H31A 0.9900
C31 H31B 0.9900
C32 C33 1.526(3)
C32 H32A 0.9900
C32 H32B 0.9900
C33 C34 1.395(3)
C33 H33 1.0000
C34 C35 1.517(3)
C34 H34 1.0000
C35 C36 1.532(3)
C35 H35A 0.9900
C35 H35B 0.9900
C36 H36A 0.9900
C36 H36B 0.9900

loop_
_geom_torsion_atom_site_label_1
_geom_torsion_atom_site_label_2
_geom_torsion_atom_site_label_3
_geom_torsion_atom_site_label_4
_geom_torsion
O1 Rh1 N1 C7 14.84(16)
C25 Rh1 N1 C7 -135.07(17)
C21 Rh1 N1 C7 99.3(2)
C26 Rh1 N1 C7 -174.25(17)
C22 Rh1 N1 C7 -53.1(4)
O1 Rh1 N1 C1 -173.05(15)
C25 Rh1 N1 C1 37.03(16)
C21 Rh1 N1 C1 -88.6(2)
C26 Rh1 N1 C1 -2.15(16)
C22 Rh1 N1 C1 119.0(3)
O2 Rh2 N2 C14 22.62(16)
C30 Rh2 N2 C14 -129.13(16)
C29 Rh2 N2 C14 -168.01(16)
C34 Rh2 N2 C14 107.4(2)
C33 Rh2 N2 C14 -53.3(4)
O2 Rh2 N2 C6 -169.64(15)
C30 Rh2 N2 C6 38.61(16)
C29 Rh2 N2 C6 -0.27(16)
C34 Rh2 N2 C6 -84.9(2)
C33 Rh2 N2 C6 114.4(3)
N1 Rh1 O1 C13 -16.86(18)
C25 Rh1 O1 C13 86.8(2)
C21 Rh1 O1 C13 -170.88(18)
C26 Rh1 O1 C13 -144.3(3)
C22 Rh1 O1 C13 150.78(19)
N2 Rh2 O2 C20 -19.40(17)
C30 Rh2 O2 C20 81.0(2)
C29 Rh2 O2 C20 -136.7(3)
C34 Rh2 O2 C20 -174.82(18)
C33 Rh2 O2 C20 146.98(18)
C7 N1 C1 C2 70.1(2)
Rh1 N1 C1 C2 -102.59(19)
C7 N1 C1 C6 -109.5(2)
Rh1 N1 C1 C6 77.8(2)
C6 C1 C2 C3 0.7(3)
N1 C1 C2 C3 -178.90(18)
C1 C2 C3 C4 -0.4(3)
C2 C3 C4 C5 -0.2(3)
C3 C4 C5 C6 0.5(3)
C4 C5 C6 C1 -0.2(3)
C4 C5 C6 N2 179.38(18)
C2 C1 C6 C5 -0.4(3)
N1 C1 C6 C5 179.24(17)
C2 C1 C6 N2 -179.99(17)
N1 C1 C6 N2 -0.4(3)
C14 N2 C6 C5 68.5(2)
Rh2 N2 C6 C5 -99.96(19)
C14 N2 C6 C1 -111.8(2)
Rh2 N2 C6 C1 79.7(2)
C1 N1 C7 C8 178.2(2)
Rh1 N1 C7 C8 -8.9(3)
N1 C7 C8 C13 -2.7(4)
N1 C7 C8 C9 -179.6(2)
C13 C8 C9 C10 1.1(3)
C7 C8 C9 C10 178.2(2)
C8 C9 C10 C11 0.4(4)
C9 C10 C11 C12 -1.1(4)
C10 C11 C12 C13 0.3(4)
Rh1 O1 C13 C12 -167.99(15)
Rh1 O1 C13 C8 11.6(3)
C11 C12 C13 O1 -179.2(2)
C11 C12 C13 C8 1.2(3)
C9 C8 C13 O1 178.6(2)
C7 C8 C13 O1 1.7(3)
C9 C8 C13 C12 -1.8(3)
C7 C8 C13 C12 -178.7(2)
C6 N2 C14 C15 174.8(2)
Rh2 N2 C14 C15 -16.3(3)
N2 C14 C15 C20 -3.6(4)
N2 C14 C15 C16 -178.1(2)
C14 C15 C16 C17 174.8(2)
C20 C15 C16 C17 0.0(3)
C15 C16 C17 C18 -0.9(4)
C16 C17 C18 C19 -0.3(4)
C17 C18 C19 C20 2.5(4)
Rh2 O2 C20 C19 -171.08(15)
Rh2 O2 C20 C15 7.5(3)
C18 C19 C20 O2 175.3(2)
C18 C19 C20 C15 -3.3(3)
C14 C15 C20 O2 9.1(3)
C16 C15 C20 O2 -176.4(2)
C14 C15 C20 C19 -172.3(2)
C16 C15 C20 C19 2.1(3)
O1 Rh1 C21 C22 -85.05(13)
N1 Rh1 C21 C22 -170.09(15)
C25 Rh1 C21 C22 64.56(14)
C26 Rh1 C21 C22 100.07(14)
O1 Rh1 C21 C28 154.06(17)
N1 Rh1 C21 C28 69.0(3)
C25 Rh1 C21 C28 -56.32(18)
C26 Rh1 C21 C28 -20.82(17)
C22 Rh1 C21 C28 -120.9(2)
C28 C21 C22 C23 -4.2(3)
Rh1 C21 C22 C23 -106.8(2)
C28 C21 C22 Rh1 102.6(2)
O1 Rh1 C22 C21 92.36(14)
N1 Rh1 C22 C21 160.8(3)
C25 Rh1 C22 C21 -115.38(15)
C26 Rh1 C22 C21 -77.33(14)
O1 Rh1 C22 C23 -148.66(18)
N1 Rh1 C22 C23 -80.2(4)
C25 Rh1 C22 C23 3.60(17)
C21 Rh1 C22 C23 119.0(2)
C26 Rh1 C22 C23 41.65(18)
C21 C22 C23 C24 94.0(3)
Rh1 C22 C23 C24 12.2(3)
C22 C23 C24 C25 -28.0(3)
C23 C24 C25 C26 -50.7(3)
C23 C24 C25 Rh1 31.4(2)
O1 Rh1 C25 C26 165.82(13)
N1 Rh1 C25 C26 -92.37(13)
C21 Rh1 C25 C26 66.45(14)
C22 Rh1 C25 C26 100.95(14)
O1 Rh1 C25 C24 45.9(2)
N1 Rh1 C25 C24 147.72(16)
C21 Rh1 C25 C24 -53.46(18)
C26 Rh1 C25 C24 -119.9(2)
C22 Rh1 C25 C24 -18.96(17)
C24 C25 C26 C27 -0.3(3)
Rh1 C25 C26 C27 -105.1(2)
C24 C25 C26 Rh1 104.8(2)
O1 Rh1 C26 C25 -140.6(3)
N1 Rh1 C26 C25 92.52(13)
C21 Rh1 C26 C25 -113.76(14)
C22 Rh1 C26 C25 -76.13(14)
O1 Rh1 C26 C27 -22.2(5)
N1 Rh1 C26 C27 -149.09(16)
C25 Rh1 C26 C27 118.4(2)
C21 Rh1 C26 C27 4.62(16)
C22 Rh1 C26 C27 42.26(17)
C25 C26 C27 C28 92.4(3)
Rh1 C26 C27 C28 12.3(2)
C22 C21 C28 C27 -47.5(3)
Rh1 C21 C28 C27 33.6(2)
C26 C27 C28 C21 -30.1(3)
O2 Rh2 C29 C30 -152.1(3)
N2 Rh2 C29 C30 91.15(13)
C34 Rh2 C29 C30 -113.63(14)
C33 Rh2 C29 C30 -76.13(14)
O2 Rh2 C29 C36 -32.9(4)
N2 Rh2 C29 C36 -149.70(15)
C30 Rh2 C29 C36 119.1(2)
C34 Rh2 C29 C36 5.52(16)
C33 Rh2 C29 C36 43.02(16)
C36 C29 C30 C31 0.8(3)
Rh2 C29 C30 C31 105.3(2)
C36 C29 C30 Rh2 -104.51(19)
O2 Rh2 C30 C29 168.35(13)
N2 Rh2 C30 C29 -92.62(13)
C34 Rh2 C30 C29 66.77(14)
C33 Rh2 C30 C29 101.12(14)
O2 Rh2 C30 C31 48.5(3)
N2 Rh2 C30 C31 147.56(16)
C29 Rh2 C30 C31 -119.8(2)
C34 Rh2 C30 C31 -53.06(18)
C33 Rh2 C30 C31 -18.70(17)
C29 C30 C31 C32 -51.9(3)
Rh2 C30 C31 C32 30.3(2)
C30 C31 C32 C33 -26.6(3)
C31 C32 C33 C34 92.3(3)
C31 C32 C33 Rh2 11.0(3)
O2 Rh2 C33 C34 90.80(13)
N2 Rh2 C33 C34 167.1(3)
C30 Rh2 C33 C34 -115.47(14)
C29 Rh2 C33 C34 -77.62(14)
O2 Rh2 C33 C32 -149.69(17)
N2 Rh2 C33 C32 -73.4(4)
C30 Rh2 C33 C32 4.04(17)
C29 Rh2 C33 C32 41.89(18)
C34 Rh2 C33 C32 119.5(2)
C32 C33 C34 C35 -4.9(3)
Rh2 C33 C34 C35 101.0(2)
C32 C33 C34 Rh2 -105.9(2)
O2 Rh2 C34 C33 -87.39(13)
N2 Rh2 C34 C33 -172.55(15)
C30 Rh2 C34 C33 64.59(14)
C29 Rh2 C34 C33 100.00(14)
O2 Rh2 C34 C35 150.29(17)
N2 Rh2 C34 C35 65.1(3)
C30 Rh2 C34 C35 -57.73(17)
C29 Rh2 C34 C35 -22.32(16)
C33 Rh2 C34 C35 -122.3(2)
C33 C34 C35 C36 -45.1(3)
Rh2 C34 C35 C36 35.9(2)
C30 C29 C36 C35 92.7(3)
Rh2 C29 C36 C35 12.5(2)
C34 C35 C36 C29 -32.0(3)
